data_7130553
loop_
_publ_author_name
'Siwach, Puneet'
'Sikarwar, Poonam'
'Rajput, Shubham Ajaykumar'
'Antharjanam, P. K. Sudhadevi'
'Chandiran, Aravind Kumar'

_publ_section_title
;
 Effect of halogenated spacer cation on structural symmetry breaking in 2D
 halide double perovskites
;
_journal_name_full 'Chemical Communications'
_journal_paper_doi 10.1039/D2CC02747J
_journal_year 2022
_chemical_formula_sum 'C12 H36 Ag Bi Br12 N4'
_chemical_formula_weight 1512.22
_space_group_crystal_system monoclinic
_space_group_IT_number 7
_space_group_name_Hall 'P -2yc'
_space_group_name_H-M_alt 'P 1 c 1'
_atom_sites_solution_hydrogens geom
_audit_block_doi 10.5517/ccdc.csd.cc2bw9j2
_audit_creation_method SHELXL-2018/3
_audit_update_record
;
2022-08-01 deposited with the CCDC.	2022-08-17 downloaded from the CCDC.
;
_cell_angle_alpha 90
_cell_angle_beta 91.046(2)
_cell_angle_gamma 90
_cell_formula_units_Z 2
_cell_length_a 8.8204(5)
_cell_length_b 7.9482(6)
_cell_length_c 25.6987(17)
_cell_measurement_reflns_used 8462
_cell_measurement_temperature 220(2)
_cell_measurement_theta_max 24.5
_cell_measurement_theta_min 2.8
_cell_volume 1801.3(2)
_computing_cell_refinement 'APEX2/SAINT (Bruker, 2016)'
_computing_data_collection 'APEX2 (Bruker, 2016)'
_computing_data_reduction 'SAINT/XPREP (Bruker, 2016)'
_computing_molecular_graphics 'ORTEP3 (Farrugia, 1997) and Mercury (Bruno et al., 2002)'
_computing_publication_material 'SHELXL-2018/3 (Sheldrick, 2018)'
_computing_structure_refinement 'SHELXL-2018/3 (Sheldrick, 2018)'
_computing_structure_solution 'SHELXT-2014/5 (Sheldrick, 2014)'
_diffrn_ambient_temperature 220(2)
_diffrn_measured_fraction_theta_full 0.997
_diffrn_measured_fraction_theta_max 0.997
_diffrn_measurement_device_type 'Bruker kappa apex2'
_diffrn_measurement_method '\w and \f scan'
_diffrn_radiation_type MoK\a
_diffrn_radiation_wavelength 0.71073
_diffrn_reflns_av_unetI/netI 0.0883
_diffrn_reflns_Laue_measured_fraction_full 0.997
_diffrn_reflns_Laue_measured_fraction_max 0.997
_diffrn_reflns_limit_h_max 10
_diffrn_reflns_limit_h_min -10
_diffrn_reflns_limit_k_max 9
_diffrn_reflns_limit_k_min -9
_diffrn_reflns_limit_l_max 30
_diffrn_reflns_limit_l_min -30
_diffrn_reflns_number 38135
_diffrn_reflns_point_group_measured_fraction_full 0.986
_diffrn_reflns_point_group_measured_fraction_max 0.986
_diffrn_reflns_theta_full 24.997
_diffrn_reflns_theta_max 24.997
_diffrn_reflns_theta_min 2.563
_diffrn_source 'Sealed tube'
_exptl_absorpt_coefficient_mu 18.741
_exptl_absorpt_correction_T_max 0.52
_exptl_absorpt_correction_T_min 0.36
_exptl_absorpt_correction_type multi-scan
_exptl_absorpt_process_details 'SADABS (Bruker, 2016)'
_exptl_crystal_colour brown
_exptl_crystal_density_diffrn 2.788
_exptl_crystal_description block
_exptl_crystal_F_000 1372
_exptl_crystal_size_max 0.100
_exptl_crystal_size_mid 0.100
_exptl_crystal_size_min 0.050
_refine_diff_density_max 3.438
_refine_diff_density_min -2.468
_refine_diff_density_rms 0.371
_refine_ls_abs_structure_details
;
 Flack x determined using 2235 quotients [(I+)-(I-)]/[(I+)+(I-)]
 (Parsons, Flack and Wagner, Acta Cryst. B69 (2013) 249-259).
;
_refine_ls_abs_structure_Flack 0.326(19)
_refine_ls_extinction_method none
_refine_ls_goodness_of_fit_ref 1.082
_refine_ls_hydrogen_treatment constr
_refine_ls_matrix_type full
_refine_ls_number_parameters 295
_refine_ls_number_reflns 38135
_refine_ls_number_restraints 578
_refine_ls_restrained_S_all 1.087
_refine_ls_R_factor_all 0.0873
_refine_ls_R_factor_gt 0.0736
_refine_ls_shift/su_max 0.016
_refine_ls_shift/su_mean 0.002
_refine_ls_structure_factor_coef Fsqd
_refine_ls_weighting_details 'w=1/[\s^2^(Fo^2^)+(0.0542P)^2^+65.3733P] where P=(Fo^2^+2Fc^2^)/3'
_refine_ls_weighting_scheme calc
_refine_ls_wR_factor_gt 0.1853
_refine_ls_wR_factor_ref 0.1966
_reflns_Friedel_coverage 0.973
_reflns_Friedel_fraction_full 0.974
_reflns_Friedel_fraction_max 0.974
_reflns_number_gt 32235
_reflns_number_total 38135
_reflns_threshold_expression 'I > 2\s(I)'
_cod_data_source_file d2cc02747j2.cif
_cod_data_source_block bpabb-g
_cod_original_sg_symbol_H-M 'P c'
_cod_database_code 7130553
_shelx_shelxl_version_number 2018/3
_shelx_space_group_comment
;
The symmetry employed for this shelxl refinement is uniquely defined
by the following loop, which should always be used as a source of
symmetry information in preference to the above space-group names.
They are only intended as comments.
;
_shelx_estimated_absorpt_t_min 0.256
_shelx_estimated_absorpt_t_max 0.454

loop_
_space_group_symop_operation_xyz
'x, y, z'
'x, -y, z+1/2'

loop_
_atom_site_label
_atom_site_type_symbol
_atom_site_fract_x
_atom_site_fract_y
_atom_site_fract_z
_atom_site_U_iso_or_equiv
_atom_site_adp_type
_atom_site_occupancy
_atom_site_site_symmetry_order
_atom_site_calc_flag
_atom_site_refinement_flags_posn
_atom_site_refinement_flags_adp
_atom_site_refinement_flags_occupancy
_atom_site_disorder_assembly
_atom_site_disorder_group
Br1 Br 0.2600(7) 0.4132(8) 0.3743(3) 0.0477(14) Uani 1 1 d D U . . .
Br2 Br 0.5488(10) 0.1477(12) 0.2791(3) 0.0537(7) Uani 1 1 d D U . . .
Br4 Br 0.4226(10) 0.1483(11) 0.4956(3) 0.0537(7) Uani 1 1 d D U . . .
Br5 Br 0.6968(7) 0.4362(9) 0.4050(3) 0.0480(14) Uani 1 1 d D U . . .
Br7 Br -0.0539(8) 0.6515(11) 0.2885(2) 0.047(2) Uani 1 1 d . U . . .
Br8 Br 0.0288(9) 0.6521(11) 0.4865(3) 0.055(2) Uani 1 1 d . U . . .
Br3 Br 0.7575(19) -0.050(2) 0.4021(6) 0.0477(14) Uani 0.492(13) 1 d D U P A 1
Br6 Br 0.302(2) -0.110(2) 0.3661(6) 0.0480(14) Uani 0.469(14) 1 d D U P A 1
Br3' Br 0.6684(19) -0.112(2) 0.4100(6) 0.0477(14) Uani 0.508(13) 1 d D U P A 2
Br6' Br 0.2171(17) -0.045(2) 0.3759(5) 0.0480(14) Uani 0.531(14) 1 d D U P A 2
Br9 Br 0.3645(10) 1.7270(12) 0.1300(3) 0.0532(19) Uani 1 1 d D U . . .
C1 C 0.295(7) 1.591(8) 0.1898(19) 0.048(9) Uani 0.88(5) 1 d D U P B 3
H1A H 0.184273 1.589229 0.189903 0.057 Uiso 0.88(5) 1 calc R U P B 3
H1B H 0.330442 1.474409 0.185710 0.057 Uiso 0.88(5) 1 calc R U P B 3
C2 C 0.354(7) 1.658(9) 0.241(3) 0.044(9) Uani 0.88(5) 1 d D U P B 3
H2A H 0.324101 1.776784 0.243461 0.053 Uiso 0.88(5) 1 calc R U P B 3
H2B H 0.306202 1.596634 0.268970 0.053 Uiso 0.88(5) 1 calc R U P B 3
C3 C 0.522(7) 1.645(11) 0.246(2) 0.046(10) Uani 0.88(5) 1 d D U P B 3
H3A H 0.552741 1.527271 0.241852 0.055 Uiso 0.88(5) 1 calc R U P B 3
H3B H 0.570248 1.712202 0.219348 0.055 Uiso 0.88(5) 1 calc R U P B 3
N1 N 0.568(6) 1.704(7) 0.2972(18) 0.036(9) Uani 0.88(5) 1 d D U P B 3
H1C H 0.669827 1.695851 0.300696 0.054 Uiso 0.88(5) 1 calc R U P B 3
H1D H 0.540327 1.812185 0.300941 0.054 Uiso 0.88(5) 1 calc R U P B 3
H1E H 0.524125 1.641043 0.321767 0.054 Uiso 0.88(5) 1 calc R U P B 3
C1' C 0.35(4) 1.83(3) 0.199(5) 0.046(10) Uani 0.12(5) 1 d D U P B 4
H1'1 H 0.442485 1.886963 0.208258 0.055 Uiso 0.12(5) 1 calc R U P B 4
H1'2 H 0.265597 1.912217 0.198488 0.055 Uiso 0.12(5) 1 calc R U P B 4
C2' C 0.32(3) 1.69(6) 0.239(18) 0.046(10) Uani 0.12(5) 1 d D U P B 4
H2'1 H 0.255423 1.739301 0.266824 0.055 Uiso 0.12(5) 1 calc R U P B 4
H2'2 H 0.255739 1.602373 0.221906 0.055 Uiso 0.12(5) 1 calc R U P B 4
C3' C 0.46(3) 1.62(5) 0.261(12) 0.044(11) Uani 0.12(5) 1 d D U P B 4
H3'1 H 0.478945 1.657599 0.296696 0.053 Uiso 0.12(5) 1 calc R U P B 4
H3'2 H 0.458741 1.496456 0.260477 0.053 Uiso 0.12(5) 1 calc R U P B 4
N1' N 0.58(3) 1.68(4) 0.228(11) 0.036(9) Uani 0.12(5) 1 d D U P B 4
H1'3 H 0.674241 1.639427 0.239684 0.054 Uiso 0.12(5) 1 calc R U P B 4
H1'4 H 0.568597 1.644363 0.194818 0.054 Uiso 0.12(5) 1 calc R U P B 4
H1'5 H 0.587256 1.793183 0.228268 0.054 Uiso 0.12(5) 1 calc R U P B 4
Br10 Br 0.6090(11) 1.2647(14) 0.1475(3) 0.067(3) Uani 1 1 d D U . . .
C4 C 0.682(6) 1.384(7) 0.0855(16) 0.038(10) Uani 1 1 d D U . . .
H4A H 0.656756 1.503359 0.088692 0.045 Uiso 1 1 calc R U . . .
H4B H 0.792881 1.374782 0.084858 0.045 Uiso 1 1 calc R U . . .
C5 C 0.618(6) 1.319(8) 0.034(2) 0.041(10) Uani 1 1 d D U . . .
H5A H 0.632058 1.197111 0.032008 0.049 Uiso 1 1 calc R U . . .
H5B H 0.672839 1.370595 0.005239 0.049 Uiso 1 1 calc R U . . .
C6 C 0.449(6) 1.360(7) 0.0277(19) 0.036(9) Uani 1 1 d D U . . .
H6A H 0.392617 1.297381 0.053932 0.043 Uiso 1 1 calc R U . . .
H6B H 0.433474 1.479955 0.033691 0.043 Uiso 1 1 calc R U . . .
N2 N 0.390(8) 1.314(8) -0.025(2) 0.064(15) Uani 1 1 d D U . . .
H2C H 0.422981 1.389677 -0.048592 0.096 Uiso 1 1 calc R U . . .
H2D H 0.288097 1.314072 -0.025327 0.096 Uiso 1 1 calc R U . . .
H2E H 0.423675 1.210962 -0.033911 0.096 Uiso 1 1 calc R U . . .
Br11 Br 0.1087(12) 1.2292(15) 0.1267(3) 0.073(3) Uani 1 1 d D U . . .
C7 C 0.178(8) 1.096(8) 0.1865(19) 0.067(13) Uani 1 1 d D U . . .
H7A H 0.136117 0.981765 0.183364 0.080 Uiso 1 1 calc R U . . .
H7B H 0.288817 1.086371 0.185822 0.080 Uiso 1 1 calc R U . . .
C8 C 0.133(8) 1.169(10) 0.238(3) 0.066(13) Uani 1 1 d D U . . .
H8A H 0.182135 1.105523 0.266262 0.079 Uiso 1 1 calc R U . . .
H8B H 0.169101 1.285731 0.240311 0.079 Uiso 1 1 calc R U . . .
C9 C -0.033(7) 1.168(9) 0.246(2) 0.065(13) Uani 1 1 d D U . . .
H9A H -0.070367 1.052001 0.242430 0.078 Uiso 1 1 calc R U . . .
H9B H -0.082572 1.235021 0.218385 0.078 Uiso 1 1 calc R U . . .
N3 N -0.079(9) 1.237(8) 0.299(2) 0.075(16) Uani 1 1 d D U . . .
H3D H -0.051135 1.163534 0.323910 0.113 Uiso 1 1 calc R U . . .
H3E H -0.179724 1.252207 0.299203 0.113 Uiso 1 1 calc R U . . .
H3C H -0.031735 1.336031 0.304537 0.113 Uiso 1 1 calc R U . . .
Br12 Br -0.1321(10) 0.7729(12) 0.1519(3) 0.061(2) Uani 1 1 d D U . . .
C10 C -0.212(7) 0.870(7) 0.0881(17) 0.054(12) Uani 1 1 d D U . . .
H10A H -0.322727 0.857081 0.088510 0.065 Uiso 1 1 calc R U . . .
H10B H -0.190917 0.990752 0.089243 0.065 Uiso 1 1 calc R U . . .
C11 C -0.160(8) 0.806(8) 0.037(2) 0.059(12) Uani 1 1 d D U . . .
H11A H -0.226643 0.848929 0.009064 0.071 Uiso 1 1 calc R U . . .
H11B H -0.166558 0.682533 0.036433 0.071 Uiso 1 1 calc R U . . .
C12 C 0.000(7) 0.857(9) 0.026(2) 0.064(13) Uani 1 1 d D U . . .
H12A H 0.068960 0.813009 0.053257 0.077 Uiso 1 1 calc R U . . .
H12B H 0.008553 0.979758 0.025512 0.077 Uiso 1 1 calc R U . . .
N4 N 0.038(9) 0.782(8) -0.027(2) 0.067(15) Uani 1 1 d D U . . .
H4C H 0.134102 0.810221 -0.035023 0.101 Uiso 1 1 calc R U . . .
H4D H 0.029796 0.669594 -0.025792 0.101 Uiso 1 1 calc R U . . .
H4E H -0.025966 0.823517 -0.051403 0.101 Uiso 1 1 calc R U . . .
Ag1 Ag -0.0125(11) 0.6661(4) 0.3892(3) 0.0542(8) Uani 1 1 d . U . . .
Bi1 Bi 0.4884(4) 0.17128(13) 0.38710(14) 0.0280(3) Uani 1 1 d D U . . .

loop_
_atom_site_aniso_label
_atom_site_aniso_U_11
_atom_site_aniso_U_22
_atom_site_aniso_U_33
_atom_site_aniso_U_23
_atom_site_aniso_U_13
_atom_site_aniso_U_12
Br1 0.046(3) 0.044(3) 0.053(3) 0.002(2) 0.009(2) 0.023(2)
Br2 0.0573(16) 0.0750(19) 0.0290(12) 0.003(4) 0.0004(11) 0.009(4)
Br4 0.0573(16) 0.0750(19) 0.0290(12) 0.003(4) 0.0004(11) 0.009(4)
Br5 0.043(3) 0.059(3) 0.041(2) -0.007(3) -0.004(2) -0.020(3)
Br7 0.042(4) 0.071(6) 0.027(3) 0.004(3) -0.011(3) -0.009(4)
Br8 0.043(5) 0.071(6) 0.051(4) -0.013(4) 0.011(3) 0.000(4)
Br3 0.046(3) 0.044(3) 0.053(3) 0.002(2) 0.009(2) 0.023(2)
Br6 0.043(3) 0.059(3) 0.041(2) -0.007(3) -0.004(2) -0.020(3)
Br3' 0.046(3) 0.044(3) 0.053(3) 0.002(2) 0.009(2) 0.023(2)
Br6' 0.043(3) 0.059(3) 0.041(2) -0.007(3) -0.004(2) -0.020(3)
Br9 0.063(5) 0.062(5) 0.035(4) 0.003(4) 0.001(3) 0.010(4)
C1 0.049(15) 0.057(15) 0.037(15) 0.001(13) 0.000(13) 0.001(14)
C2 0.045(15) 0.055(15) 0.032(14) 0.000(13) 0.003(13) -0.003(14)
C3 0.045(16) 0.054(16) 0.038(16) -0.002(14) -0.002(14) 0.002(15)
N1 0.030(17) 0.045(17) 0.032(17) -0.004(15) -0.013(14) 0.018(15)
C1' 0.048(16) 0.053(16) 0.038(16) 0.000(15) 0.000(15) 0.003(15)
C2' 0.047(16) 0.053(16) 0.037(16) 0.000(15) -0.001(15) 0.003(15)
C3' 0.045(18) 0.052(18) 0.036(17) -0.001(16) 0.000(16) 0.002(16)
N1' 0.030(17) 0.045(17) 0.032(17) -0.004(15) -0.013(14) 0.018(15)
Br10 0.067(5) 0.096(7) 0.038(4) 0.019(4) 0.008(4) 0.023(5)
C4 0.041(17) 0.041(18) 0.032(17) 0.011(15) 0.002(15) -0.009(15)
C5 0.044(18) 0.045(18) 0.034(17) 0.012(15) 0.001(15) -0.009(16)
C6 0.040(17) 0.033(17) 0.035(17) 0.010(14) 0.007(15) -0.010(15)
N2 0.06(3) 0.06(3) 0.07(3) 0.00(2) -0.02(2) -0.01(2)
Br11 0.070(6) 0.097(7) 0.051(5) 0.011(5) -0.007(4) -0.025(5)
C7 0.07(2) 0.07(2) 0.06(2) 0.000(18) 0.010(18) -0.011(19)
C8 0.07(2) 0.07(2) 0.06(2) -0.003(18) 0.008(18) -0.015(18)
C9 0.07(2) 0.06(2) 0.06(2) -0.002(18) 0.015(18) -0.019(19)
N3 0.08(3) 0.07(3) 0.07(3) -0.02(2) 0.06(2) -0.03(3)
Br12 0.054(5) 0.063(5) 0.065(5) -0.006(4) -0.007(4) -0.006(4)
C10 0.06(2) 0.05(2) 0.050(19) -0.018(17) 0.011(17) 0.008(17)
C11 0.06(2) 0.06(2) 0.06(2) -0.016(17) 0.000(17) 0.005(17)
C12 0.07(2) 0.06(2) 0.07(2) -0.012(18) 0.014(18) 0.001(18)
N4 0.07(3) 0.06(3) 0.07(3) 0.00(2) 0.01(2) -0.01(2)
Ag1 0.0584(18) 0.0693(19) 0.0344(15) 0.000(3) -0.0108(13) 0.007(4)
Bi1 0.0351(7) 0.0195(5) 0.0293(6) -0.0007(12) -0.0029(5) 0.0112(12)

loop_
_atom_type_symbol
_atom_type_description
_atom_type_scat_dispersion_real
_atom_type_scat_dispersion_imag
_atom_type_scat_source
C C 0.0033 0.0016 'International Tables Vol C Tables 4.2.6.8 and 6.1.1.4'
H H 0.0000 0.0000 'International Tables Vol C Tables 4.2.6.8 and 6.1.1.4'
N N 0.0061 0.0033 'International Tables Vol C Tables 4.2.6.8 and 6.1.1.4'
Br Br -0.2901 2.4595 'International Tables Vol C Tables 4.2.6.8 and 6.1.1.4'
Ag Ag -0.8971 1.1015 'International Tables Vol C Tables 4.2.6.8 and 6.1.1.4'
Bi Bi -4.1077 10.2566 'International Tables Vol C Tables 4.2.6.8 and 6.1.1.4'

loop_
_geom_angle_atom_site_label_1
_geom_angle_atom_site_label_2
_geom_angle_atom_site_label_3
_geom_angle
_geom_angle_site_symmetry_1
_geom_angle_site_symmetry_3
_geom_angle_publ_flag
Bi1 Br3 Ag1 162.3(7) . 1_645 ?
C2 C1 Br9 112(4) . . ?
C2 C1 H1A 109.2 . . ?
Br9 C1 H1A 109.2 . . ?
C2 C1 H1B 109.2 . . ?
Br9 C1 H1B 109.2 . . ?
H1A C1 H1B 107.9 . . ?
C3 C2 C1 113(5) . . ?
C3 C2 H2A 109.1 . . ?
C1 C2 H2A 109.1 . . ?
C3 C2 H2B 109.1 . . ?
C1 C2 H2B 109.1 . . ?
H2A C2 H2B 107.8 . . ?
N1 C3 C2 109(5) . . ?
N1 C3 H3A 109.8 . . ?
C2 C3 H3A 109.8 . . ?
N1 C3 H3B 109.8 . . ?
C2 C3 H3B 109.8 . . ?
H3A C3 H3B 108.2 . . ?
C3 N1 H1C 109.5 . . ?
C3 N1 H1D 109.5 . . ?
H1C N1 H1D 109.5 . . ?
C3 N1 H1E 109.5 . . ?
H1C N1 H1E 109.5 . . ?
H1D N1 H1E 109.5 . . ?
C2' C1' Br9 109(10) . . ?
C2' C1' H1'1 109.9 . . ?
Br9 C1' H1'1 109.9 . . ?
C2' C1' H1'2 109.9 . . ?
Br9 C1' H1'2 109.9 . . ?
H1'1 C1' H1'2 108.3 . . ?
C3' C2' C1' 111(7) . . ?
C3' C2' H2'1 109.5 . . ?
C1' C2' H2'1 109.5 . . ?
C3' C2' H2'2 109.5 . . ?
C1' C2' H2'2 109.5 . . ?
H2'1 C2' H2'2 108.1 . . ?
N1' C3' C2' 107(8) . . ?
N1' C3' H3'1 110.3 . . ?
C2' C3' H3'1 110.3 . . ?
N1' C3' H3'2 110.3 . . ?
C2' C3' H3'2 110.3 . . ?
H3'1 C3' H3'2 108.6 . . ?
C3' N1' H1'3 109.5 . . ?
C3' N1' H1'4 109.5 . . ?
H1'3 N1' H1'4 109.5 . . ?
C3' N1' H1'5 109.5 . . ?
H1'3 N1' H1'5 109.5 . . ?
H1'4 N1' H1'5 109.5 . . ?
C5 C4 Br10 115(3) . . ?
C5 C4 H4A 108.6 . . ?
Br10 C4 H4A 108.6 . . ?
C5 C4 H4B 108.6 . . ?
Br10 C4 H4B 108.6 . . ?
H4A C4 H4B 107.6 . . ?
C4 C5 C6 112(4) . . ?
C4 C5 H5A 109.3 . . ?
C6 C5 H5A 109.3 . . ?
C4 C5 H5B 109.3 . . ?
C6 C5 H5B 109.3 . . ?
H5A C5 H5B 108.0 . . ?
N2 C6 C5 112(5) . . ?
N2 C6 H6A 109.3 . . ?
C5 C6 H6A 109.3 . . ?
N2 C6 H6B 109.3 . . ?
C5 C6 H6B 109.3 . . ?
H6A C6 H6B 108.0 . . ?
C6 N2 H2C 109.5 . . ?
C6 N2 H2D 109.5 . . ?
H2C N2 H2D 109.5 . . ?
C6 N2 H2E 109.5 . . ?
H2C N2 H2E 109.5 . . ?
H2D N2 H2E 109.5 . . ?
C8 C7 Br11 113(5) . . ?
C8 C7 H7A 108.9 . . ?
Br11 C7 H7A 108.9 . . ?
C8 C7 H7B 108.9 . . ?
Br11 C7 H7B 108.9 . . ?
H7A C7 H7B 107.7 . . ?
C9 C8 C7 113(5) . . ?
C9 C8 H8A 108.9 . . ?
C7 C8 H8A 109.0 . . ?
C9 C8 H8B 109.0 . . ?
C7 C8 H8B 109.0 . . ?
H8A C8 H8B 107.8 . . ?
C8 C9 N3 113(6) . . ?
C8 C9 H9A 109.0 . . ?
N3 C9 H9A 109.0 . . ?
C8 C9 H9B 109.0 . . ?
N3 C9 H9B 109.0 . . ?
H9A C9 H9B 107.8 . . ?
C9 N3 H3D 109.5 . . ?
C9 N3 H3E 109.5 . . ?
H3D N3 H3E 109.5 . . ?
C9 N3 H3C 109.5 . . ?
H3D N3 H3C 109.5 . . ?
H3E N3 H3C 109.5 . . ?
C11 C10 Br12 120(4) . . ?
C11 C10 H10A 107.4 . . ?
Br12 C10 H10A 107.4 . . ?
C11 C10 H10B 107.4 . . ?
Br12 C10 H10B 107.4 . . ?
H10A C10 H10B 106.9 . . ?
C10 C11 C12 112(5) . . ?
C10 C11 H11A 109.2 . . ?
C12 C11 H11A 109.2 . . ?
C10 C11 H11B 109.2 . . ?
C12 C11 H11B 109.2 . . ?
H11A C11 H11B 107.9 . . ?
C11 C12 N4 106(5) . . ?
C11 C12 H12A 110.5 . . ?
N4 C12 H12A 110.5 . . ?
C11 C12 H12B 110.4 . . ?
N4 C12 H12B 110.4 . . ?
H12A C12 H12B 108.6 . . ?
C12 N4 H4C 109.5 . . ?
C12 N4 H4D 109.5 . . ?
H4C N4 H4D 109.5 . . ?
C12 N4 H4E 109.5 . . ?
H4C N4 H4E 109.5 . . ?
H4D N4 H4E 109.5 . . ?
Br8 Ag1 Br7 174.90(19) . . ?
Br8 Ag1 Br3 90.5(5) . 1_465 ?
Br7 Ag1 Br3 93.4(4) . 1_465 ?
Br1 Bi1 Br3' 167.7(4) . . ?
Br1 Bi1 Br6 96.1(5) . . ?
Br1 Bi1 Br5 88.38(16) . . ?
Br3' Bi1 Br5 101.5(5) . . ?
Br6 Bi1 Br5 174.9(5) . . ?
Br1 Bi1 Br2 94.5(2) . . ?
Br3' Bi1 Br2 92.1(4) . . ?
Br6 Bi1 Br2 83.1(4) . . ?
Br5 Bi1 Br2 94.3(3) . . ?
Br1 Bi1 Br4 90.0(2) . . ?
Br3' Bi1 Br4 82.4(4) . . ?
Br6 Bi1 Br4 90.4(4) . . ?
Br5 Bi1 Br4 91.8(2) . . ?
Br2 Bi1 Br4 172.51(14) . . ?
Br1 Bi1 Br6' 79.0(4) . . ?
Br3' Bi1 Br6' 90.4(5) . . ?
Br5 Bi1 Br6' 166.3(4) . . ?
Br2 Bi1 Br6' 91.9(3) . . ?
Br4 Bi1 Br6' 83.1(4) . . ?
Br1 Bi1 Br3 172.9(4) . . ?
Br6 Bi1 Br3 90.9(5) . . ?
Br5 Bi1 Br3 84.6(4) . . ?
Br2 Bi1 Br3 85.7(4) . . ?
Br4 Bi1 Br3 90.6(4) . . ?

loop_
_geom_bond_atom_site_label_1
_geom_bond_atom_site_label_2
_geom_bond_distance
_geom_bond_site_symmetry_2
_geom_bond_publ_flag
Br1 Bi1 2.800(6) . ?
Br2 Bi1 2.842(7) . ?
Br4 Bi1 2.865(8) . ?
Br5 Bi1 2.827(7) . ?
Br7 Ag1 2.610(10) . ?
Br8 Ag1 2.523(11) . ?
Br3 Bi1 2.975(14) . ?
Br3 Ag1 3.055(16) 1_645 ?
Br6 Bi1 2.822(15) . ?
Br3' Bi1 2.808(14) . ?
Br6' Bi1 2.958(14) . ?
Br9 C1' 1.95(7) . ?
Br9 C1 1.99(5) . ?
C1 C2 1.49(6) . ?
C1 H1A 0.9800 . ?
C1 H1B 0.9800 . ?
C2 C3 1.49(6) . ?
C2 H2A 0.9800 . ?
C2 H2B 0.9800 . ?
C3 N1 1.45(5) . ?
C3 H3A 0.9800 . ?
C3 H3B 0.9800 . ?
N1 H1C 0.9000 . ?
N1 H1D 0.9000 . ?
N1 H1E 0.9000 . ?
C1' C2' 1.52(7) . ?
C1' H1'1 0.9800 . ?
C1' H1'2 0.9800 . ?
C2' C3' 1.52(7) . ?
C2' H2'1 0.9800 . ?
C2' H2'2 0.9800 . ?
C3' N1' 1.47(7) . ?
C3' H3'1 0.9800 . ?
C3' H3'2 0.9800 . ?
N1' H1'3 0.9000 . ?
N1' H1'4 0.9000 . ?
N1' H1'5 0.9000 . ?
Br10 C4 1.97(4) . ?
C4 C5 1.52(5) . ?
C4 H4A 0.9800 . ?
C4 H4B 0.9800 . ?
C5 C6 1.52(5) . ?
C5 H5A 0.9800 . ?
C5 H5B 0.9800 . ?
C6 N2 1.49(5) . ?
C6 H6A 0.9800 . ?
C6 H6B 0.9800 . ?
N2 H2C 0.9000 . ?
N2 H2D 0.9000 . ?
N2 H2E 0.9000 . ?
Br11 C7 1.96(5) . ?
C7 C8 1.51(6) . ?
C7 H7A 0.9800 . ?
C7 H7B 0.9800 . ?
C8 C9 1.48(6) . ?
C8 H8A 0.9800 . ?
C8 H8B 0.9800 . ?
C9 N3 1.53(5) . ?
C9 H9A 0.9800 . ?
C9 H9B 0.9800 . ?
N3 H3D 0.9000 . ?
N3 H3E 0.9000 . ?
N3 H3C 0.9000 . ?
Br12 C10 1.93(5) . ?
C10 C11 1.50(5) . ?
C10 H10A 0.9800 . ?
C10 H10B 0.9800 . ?
C11 C12 1.49(6) . ?
C11 H11A 0.9800 . ?
C11 H11B 0.9800 . ?
C12 N4 1.53(5) . ?
C12 H12A 0.9800 . ?
C12 H12B 0.9800 . ?
N4 H4C 0.9000 . ?
N4 H4D 0.9000 . ?
N4 H4E 0.9000 . ?

loop_
_geom_hbond_atom_site_label_D
_geom_hbond_atom_site_label_H
_geom_hbond_atom_site_label_A
_geom_hbond_distance_DH
_geom_hbond_distance_HA
_geom_hbond_distance_DA
_geom_hbond_angle_DHA
_geom_hbond_site_symmetry_A
_geom_hbond_publ_flag
C1^c H1B^c Br10 0.98 3.14 3.96(7) 141.6 . yes
C1^c H1B^c Br11 0.98 3.13 3.67(6) 116.3 . yes
C2^c H2B^c Br1 0.98 3.11 4.05(7) 161.6 1_565 yes
N1^c H1C^c Br7 0.90 2.49 3.37(6) 166.4 1_665 yes
N1^c H1D^c Br2 0.90 2.73 3.56(6) 154.6 1_575 yes
N1^c H1E^c Br5 0.90 3.07 3.66(5) 124.6 1_565 yes
C1'^d H1'1^d Br2 0.98 2.90 3.7(2) 138.9 1_575 yes
C2'^d H2'1^d Br7 0.98 2.88 3.5(2) 125.1 1_565 yes
C3'^d H3'2^d Br2 0.98 2.92 3.9(3) 159.8 1_565 yes
N1'^d H1'3^d Br7 0.90 2.69 3.5(2) 156.2 1_665 yes
N1'^d H1'4^d Br9 0.90 2.52 3.2(2) 129.7 . yes
N1'^d H1'5^d Br2 0.90 3.13 4.0(3) 154.9 1_575 yes
C5 H5B Br5 0.98 3.01 3.92(6) 154.1 2_574 yes
C6 H6B Br4 0.98 3.11 4.00(6) 151.8 2_574 yes
N2 H2C Br1 0.90 2.89 3.54(6) 131.0 2_574 yes
N2 H2C Br5 0.90 3.05 3.83(7) 146.2 2_574 yes
N2 H2D Br8 0.90 2.33 3.22(7) 170.0 2_574 yes
N2 H2E Br4 0.90 2.95 3.72(6) 144.5 2_564 yes
N2 H2E Br6^a 0.90 2.88 3.31(6) 110.7 2_564 yes
N2 H2E Br3'^b 0.90 2.73 3.39(7) 131.2 2_564 yes
C7 H7A Br12 0.98 2.99 3.84(7) 146.1 . yes
C8 H8A Br6'^b 0.98 3.07 3.99(8) 156.2 1_565 yes
N3 H3E Br2 0.90 2.58 3.39(8) 150.6 1_465 yes
N3 H3C Br7 0.90 2.55 3.31(6) 143.2 1_565 yes
C11 H11A Br4 0.98 3.11 3.83(7) 132.0 2_464 yes
C12 H12B Br8 0.98 3.10 4.04(7) 162.2 2_574 yes
N4 H4C Br4 0.90 2.67 3.47(8) 148.8 2_564 yes
N4 H4C Br6'^b 0.90 3.05 3.64(6) 124.2 2_564 yes
N4 H4D Br8 0.90 2.58 3.47(6) 173.3 2_564 yes
N4 H4E Br3^a 0.90 2.87 3.72(7) 157.6 2_464 yes
C1^c H1B^c Br11 0.98 3.13 3.67(6) 116.3 . yes
C2^c H2B^c Br1 0.98 3.11 4.05(7) 161.6 1_565 yes
N1^c H1C^c Br7 0.90 2.49 3.37(6) 166.4 1_665 yes
N1^c H1D^c Br2 0.90 2.73 3.56(6) 154.6 1_575 yes
N1^c H1E^c Br5 0.90 3.07 3.66(5) 124.6 1_565 yes
C1'^d H1'1^d Br2 0.98 2.90 3.7(2) 138.9 1_575 yes
C2'^d H2'1^d Br7 0.98 2.88 3.5(2) 125.1 1_565 yes
C3'^d H3'2^d Br2 0.98 2.92 3.9(3) 159.8 1_565 yes
N1'^d H1'3^d Br7 0.90 2.69 3.5(2) 156.2 1_665 yes
N1'^d H1'4^d Br9 0.90 2.52 3.2(2) 129.7 . yes
N1'^d H1'5^d Br2 0.90 3.13 4.0(3) 154.9 1_575 yes
C5 H5B Br5 0.98 3.01 3.92(6) 154.1 2_574 yes
C6 H6B Br4 0.98 3.11 4.00(6) 151.8 2_574 yes
N2 H2C Br1 0.90 2.89 3.54(6) 131.0 2_574 yes
N2 H2C Br5 0.90 3.05 3.83(7) 146.2 2_574 yes
N2 H2D Br8 0.90 2.33 3.22(7) 170.0 2_574 yes
N2 H2E Br4 0.90 2.95 3.72(6) 144.5 2_564 yes
N2 H2E Br6^a 0.90 2.88 3.31(6) 110.7 2_564 yes
N2 H2E Br3'^b 0.90 2.73 3.39(7) 131.2 2_564 yes
C7 H7A Br12 0.98 2.99 3.84(7) 146.1 . yes
C8 H8A Br6'^b 0.98 3.07 3.99(8) 156.2 1_565 yes
N3 H3E Br2 0.90 2.58 3.39(8) 150.6 1_465 yes
N3 H3C Br7 0.90 2.55 3.31(6) 143.2 1_565 yes
C11 H11A Br4 0.98 3.11 3.83(7) 132.0 2_464 yes
C12 H12B Br8 0.98 3.10 4.04(7) 162.2 2_574 yes
N4 H4C Br4 0.90 2.67 3.47(8) 148.8 2_564 yes
N4 H4C Br6'^b 0.90 3.05 3.64(6) 124.2 2_564 yes
N4 H4D Br8 0.90 2.58 3.47(6) 173.3 2_564 yes
N4 H4E Br3^a 0.90 2.87 3.72(7) 157.6 2_464 yes

loop_
_geom_torsion_atom_site_label_1
_geom_torsion_atom_site_label_2
_geom_torsion_atom_site_label_3
_geom_torsion_atom_site_label_4
_geom_torsion
_geom_torsion_site_symmetry_1
_geom_torsion_site_symmetry_2
_geom_torsion_site_symmetry_3
_geom_torsion_site_symmetry_4
_geom_torsion_publ_flag
Br9 C1 C2 C3 -66(7) . . . . ?
C1 C2 C3 N1 -177(6) . . . . ?
Br9 C1' C2' C3' 89(35) . . . . ?
C1' C2' C3' N1' -13(48) . . . . ?
Br10 C4 C5 C6 69(6) . . . . ?
C4 C5 C6 N2 173(5) . . . . ?
Br11 C7 C8 C9 66(7) . . . . ?
C7 C8 C9 N3 178(6) . . . . ?
Br12 C10 C11 C12 -72(7) . . . . ?
C10 C11 C12 N4 180(6) . . . . ?
